data_7051025
loop_
_publ_author_name
'Che, Chi-Ming'
'Wan, Chun-Wai'
'Ho, Kin-Ying'
'Zhou, Zhong-Yun'

_publ_section_title
;
 Strongly luminescent metal--organic compounds: spectroscopic
 properties and crystal structure of substituted 1,8-naphthyridine and
 its zinc(II) complex
;
_journal_issue 1
_journal_name_full 'New Journal of Chemistry'
_journal_page_first 63
_journal_paper_doi 10.1039/b005644h
_journal_volume 25
_journal_year 2001
_chemical_formula_sum 'C48 H46 N8 O4 Zn'
_chemical_formula_weight 864.30
_chemical_name_systematic
; 
 ? 
;
_space_group_IT_number 2
_symmetry_cell_setting triclinic
_symmetry_space_group_name_Hall '-P 1'
_symmetry_space_group_name_H-M 'P -1'
_atom_sites_solution_hydrogens geom
_atom_sites_solution_primary direct
_atom_sites_solution_secondary difmap
_audit_creation_method SHELXL-97
_cell_angle_alpha 105.35(2)
_cell_angle_beta 92.65(3)
_cell_angle_gamma 92.65(3)
_cell_formula_units_Z 2
_cell_length_a 9.612(9)
_cell_length_b 15.884(15)
_cell_length_c 15.884(15)
_cell_measurement_reflns_used ccd
_cell_measurement_temperature 294(2)
_cell_measurement_theta_max 27
_cell_measurement_theta_min 1
_cell_volume 2332(4)
_computing_cell_refinement 'Bruker SMART'
_computing_data_collection 'Bruker SMART'
_computing_data_reduction 'Bruker SHELXTL'
_computing_molecular_graphics 'Bruker SHELXTL'
_computing_publication_material 'Bruker SHELXTL'
_computing_structure_refinement 'SHELXL-97 (Sheldrick, 1997)'
_computing_structure_solution 'SHELXS-97 (Sheldrick, 1990)'
_diffrn_ambient_temperature 294(2)
_diffrn_measured_fraction_theta_full 0.734
_diffrn_measured_fraction_theta_max 0.734
_diffrn_measurement_device_type 'CCD area detector'
_diffrn_measurement_method 'phi and omega scans'
_diffrn_radiation_monochromator graphite
_diffrn_radiation_source 'fine-focus sealed tube'
_diffrn_radiation_type MoK\a
_diffrn_radiation_wavelength 0.71073
_diffrn_reflns_av_R_equivalents 0.0000
_diffrn_reflns_av_sigmaI/netI 0.3689
_diffrn_reflns_limit_h_max 12
_diffrn_reflns_limit_h_min -12
_diffrn_reflns_limit_k_max 19
_diffrn_reflns_limit_k_min -20
_diffrn_reflns_limit_l_max 20
_diffrn_reflns_limit_l_min 0
_diffrn_reflns_number 8311
_diffrn_reflns_theta_full 28.06
_diffrn_reflns_theta_max 28.06
_diffrn_reflns_theta_min 2.44
_exptl_absorpt_coefficient_mu 0.577
_exptl_absorpt_correction_T_max 0.9773
_exptl_absorpt_correction_T_min 0.9446
_exptl_absorpt_correction_type SADABS
_exptl_crystal_colour yellow
_exptl_crystal_density_diffrn 1.231
_exptl_crystal_density_method 'not measured'
_exptl_crystal_description prism
_exptl_crystal_F_000 904
_exptl_crystal_size_max 0.10
_exptl_crystal_size_mid 0.06
_exptl_crystal_size_min 0.04
_refine_diff_density_max 0.328
_refine_diff_density_min -0.232
_refine_diff_density_rms 0.084
_refine_ls_extinction_coef 0.0012(4)
_refine_ls_extinction_expression Fc^*^=kFc[1+0.001xFc^2^\l^3^/sin(2\q)]^-1/4^
_refine_ls_extinction_method SHELXL
_refine_ls_goodness_of_fit_ref 0.818
_refine_ls_hydrogen_treatment mixed
_refine_ls_matrix_type full
_refine_ls_number_parameters 523
_refine_ls_number_reflns 8311
_refine_ls_number_restraints 102
_refine_ls_restrained_S_all 0.818
_refine_ls_R_factor_all 0.3155
_refine_ls_R_factor_gt 0.0851
_refine_ls_shift/su_max 0.022
_refine_ls_shift/su_mean 0.006
_refine_ls_structure_factor_coef Fsqd
_refine_ls_weighting_details 'calc w=1/[\s^2^(Fo^2^)+(0.1000P)^2^+0.0000P] where P=(Fo^2^+2Fc^2^)/3'
_refine_ls_weighting_scheme calc
_refine_ls_wR_factor_gt 0.2129
_refine_ls_wR_factor_ref 0.3072
_reflns_number_gt 1549
_reflns_number_total 8311
_reflns_threshold_expression >2sigma(I)
_cod_data_source_file b005644h.txt
_cod_data_source_block p-1
_cod_depositor_comments
;
The following automatic conversions were performed:
'_symmetry_cell_setting' value 'Triclinic' changed to 'triclinic'
according to '/home/saulius/struct/CIF-dictionaries/cif_core.dic'
dictionary named 'cif_core.dic' version 2.4.1 from 2010-06-29.

Automatic conversion script
Id: cif_fix_enum 1527 2010-12-29 10:47:43Z saulius 
;
_cod_original_sg_symbol_H-M P-1
_cod_database_code 7051025

loop_
_symmetry_equiv_pos_as_xyz
'x, y, z'
'-x, -y, -z'

loop_
_atom_site_label
_atom_site_type_symbol
_atom_site_fract_x
_atom_site_fract_y
_atom_site_fract_z
_atom_site_U_iso_or_equiv
_atom_site_adp_type
_atom_site_occupancy
_atom_site_symmetry_multiplicity
_atom_site_calc_flag
_atom_site_refinement_flags
_atom_site_disorder_assembly
_atom_site_disorder_group
Zn1 Zn 0.61301(4) 0.23616(2) 0.40757(2) 0.10286(12) Uani 1 1 d . . .
O1 O 0.64773(18) 0.27215(11) 0.30268(11) 0.1115(7) Uani 1 1 d D . .
O2 O 0.85722(19) 0.34085(13) 0.35232(14) 0.1351(9) Uani 1 1 d D . .
O3 O 0.7826(2) 0.20519(11) 0.46349(11) 0.1115(8) Uani 1 1 d D . .
O4 O 0.8408(2) 0.11623(12) 0.33370(13) 0.1400(9) Uani 1 1 d D . .
N1 N 0.1467(2) 0.29212(13) 0.34618(13) 0.1170(10) Uani 1 1 d D . .
H1A H 0.0613 0.3059 0.3454 0.140 Uiso 1 1 calc R . .
N2 N 0.3674(2) 0.32011(13) 0.42469(13) 0.1049(8) Uani 1 1 d D . .
N3 N 0.5709(2) 0.34556(13) 0.50196(14) 0.1062(8) Uani 1 1 d D . .
N4 N 0.7835(2) 0.37176(13) 0.57255(13) 0.1065(9) Uani 1 1 d D . .
H4A H 0.8053 0.3227 0.5390 0.128 Uiso 1 1 calc R . .
N5 N 0.4057(3) 0.17159(14) 0.64053(13) 0.1358(10) Uani 1 1 d D . .
H5A H 0.3623 0.1555 0.6803 0.163 Uiso 1 1 calc R . .
N6 N 0.4463(2) 0.14456(11) 0.49604(13) 0.1098(8) Uani 1 1 d D . .
N7 N 0.4879(2) 0.12501(13) 0.35390(13) 0.1001(8) Uani 1 1 d D . .
N8 N 0.5436(3) 0.10242(16) 0.21456(13) 0.1439(12) Uani 1 1 d D . .
H8A H 0.5795 0.1552 0.2283 0.173 Uiso 1 1 calc R . .
C1 C 0.1394(4) 0.2151(2) 0.11578(15) 0.1009(17) Uiso 0.50 1 d PD A 1
C2 C 0.1616(3) 0.26113(17) 0.0521(2) 0.1143(19) Uiso 0.50 1 d PD A 1
C3 C 0.2586(3) 0.3323(2) 0.0671(2) 0.131(2) Uiso 0.50 1 d PD A 1
C4 C 0.3394(5) 0.3654(2) 0.14541(16) 0.1125(18) Uiso 0.50 1 d PD A 1
C5 C 0.3230(4) 0.31947(18) 0.2086(2) 0.1147(19) Uiso 0.50 1 d PD A 1
C6 C 0.2182(3) 0.25300(17) 0.19465(15) 0.0538(9) Uiso 0.50 1 d PD A 1
C1' C 0.1368(13) 0.2289(8) 0.1319(8) 0.284(6) Uiso 0.50 1 d P A 2
C3' C 0.2752(8) 0.3043(4) 0.0389(5) 0.150(3) Uiso 0.50 1 d P A 2
C4' C 0.3711(6) 0.3270(3) 0.1168(3) 0.0980(16) Uiso 0.50 1 d P A 2
C5' C 0.3418(7) 0.3022(4) 0.1921(4) 0.124(2) Uiso 0.50 1 d P A 2
C6' C 0.2443(11) 0.2306(6) 0.1979(6) 0.215(4) Uiso 0.50 1 d P A 2
C7 C 0.1921(3) 0.22050(15) 0.27334(16) 0.1245(13) Uani 1 1 d D . .
H7A H 0.1205 0.1730 0.2580 0.149 Uiso 1 1 calc R A 1
H7B H 0.2768 0.1981 0.2922 0.149 Uiso 1 1 calc R A 1
C8 C 0.2346(3) 0.33564(12) 0.41265(14) 0.0982(10) Uani 1 1 d D . .
C9 C 0.1624(3) 0.40329(15) 0.47429(17) 0.1054(11) Uani 1 1 d D A .
H9A H 0.0670 0.4087 0.4673 0.126 Uiso 1 1 calc R . .
C10 C 0.2382(2) 0.45516(17) 0.53893(17) 0.1159(11) Uani 1 1 d D . .
H10A H 0.1977 0.5019 0.5759 0.139 Uiso 1 1 calc R A .
C11 C 0.4792(3) 0.49091(16) 0.62571(16) 0.1221(12) Uani 1 1 d D . .
H11A H 0.4488 0.5386 0.6670 0.147 Uiso 1 1 calc R A .
C12 C 0.6085(2) 0.46809(13) 0.63197(16) 0.0883(10) Uani 1 1 d D A .
H12A H 0.6697 0.4978 0.6785 0.106 Uiso 1 1 calc R . .
C13 C 0.6535(2) 0.39416(14) 0.56304(16) 0.0921(9) Uani 1 1 d D . .
C14 C 0.3850(2) 0.44178(15) 0.55483(16) 0.0961(10) Uani 1 1 d D A .
C15 C 0.4427(3) 0.37039(16) 0.49208(15) 0.1059(10) Uani 1 1 d D . .
C16 C 0.8969(2) 0.42410(18) 0.63666(14) 0.1157(11) Uani 1 1 d D . .
H16A H 0.8881 0.4860 0.6427 0.139 Uiso 1 1 calc R A .
H16B H 0.9875 0.4090 0.6146 0.139 Uiso 1 1 calc R . .
C17 C 0.8867(3) 0.40570(10) 0.72535(14) 0.1163(12) Uani 1 1 d D A .
C18 C 0.9031(3) 0.32114(11) 0.73211(12) 0.1246(13) Uani 1 1 d D . .
H18A H 0.9073 0.2761 0.6813 0.149 Uiso 1 1 calc R A .
C19 C 0.9136(3) 0.30173(15) 0.81244(11) 0.1362(13) Uani 1 1 d D A .
H19A H 0.9258 0.2460 0.8188 0.163 Uiso 1 1 calc R . .
C20 C 0.9038(3) 0.37462(10) 0.88153(17) 0.1515(15) Uani 1 1 d D . .
H20A H 0.9063 0.3637 0.9363 0.182 Uiso 1 1 calc R A .
C21 C 0.8907(3) 0.46159(12) 0.88287(12) 0.1333(15) Uani 1 1 d D A .
H21A H 0.8868 0.5066 0.9338 0.160 Uiso 1 1 calc R . .
C22 C 0.8841(3) 0.47346(16) 0.79992(10) 0.1230(12) Uani 1 1 d D . .
H22A H 0.8777 0.5299 0.7941 0.148 Uiso 1 1 calc R A .
C23 C 0.5309(3) 0.35657(14) 0.81119(14) 0.1630(14) Uani 1 1 d D . .
H23A H 0.6208 0.3384 0.8162 0.196 Uiso 1 1 calc R . .
C24 C 0.4806(2) 0.42490(17) 0.8724(2) 0.202(2) Uani 1 1 d D . .
H24A H 0.5470 0.4568 0.9146 0.242 Uiso 1 1 calc R . .
C25 C 0.3482(2) 0.4537(2) 0.88139(18) 0.198(2) Uani 1 1 d D . .
H25A H 0.3211 0.4942 0.9308 0.238 Uiso 1 1 calc R . .
C26 C 0.2606(3) 0.41595(17) 0.80960(14) 0.180(2) Uani 1 1 d D . .
H26A H 0.1704 0.4338 0.8052 0.217 Uiso 1 1 calc R . .
C27 C 0.3097(2) 0.35102(17) 0.74424(19) 0.186(2) Uani 1 1 d D . .
H27A H 0.2486 0.3271 0.6957 0.224 Uiso 1 1 calc R . .
C28 C 0.43872(19) 0.31760(16) 0.74267(14) 0.1262(12) Uani 1 1 d D . .
C29 C 0.4949(4) 0.25256(19) 0.6670(2) 0.1832(18) Uani 1 1 d D . .
H29A H 0.5010 0.2779 0.6179 0.220 Uiso 1 1 calc R . .
H29B H 0.5882 0.2394 0.6834 0.220 Uiso 1 1 calc R . .
C30 C 0.3883(3) 0.12288(17) 0.56130(17) 0.1239(12) Uani 1 1 d D . .
C31 C 0.3128(3) 0.03734(16) 0.5440(2) 0.1412(14) Uani 1 1 d D . .
H31A H 0.2822 0.0179 0.5907 0.169 Uiso 1 1 calc R . .
C32 C 0.2879(3) -0.01154(16) 0.46565(16) 0.1247(13) Uani 1 1 d D . .
H32A H 0.2285 -0.0616 0.4555 0.150 Uiso 1 1 calc R . .
C33 C 0.3419(4) -0.04022(15) 0.30430(17) 0.1572(16) Uani 1 1 d D . .
H33A H 0.2968 -0.0957 0.2882 0.189 Uiso 1 1 calc R . .
C34 C 0.3976(3) -0.00721(18) 0.24661(19) 0.1503(16) Uani 1 1 d D . .
H34A H 0.3817 -0.0339 0.1871 0.180 Uiso 1 1 calc R . .
C35 C 0.4864(3) 0.07358(14) 0.27812(17) 0.1133(11) Uani 1 1 d D . .
C36 C 0.3516(3) 0.01092(16) 0.39347(15) 0.1167(11) Uani 1 1 d D . .
C37 C 0.4302(3) 0.09099(15) 0.41542(15) 0.1024(11) Uani 1 1 d D . .
C38 C 0.5496(5) 0.0515(2) 0.12468(18) 0.239(2) Uani 1 1 d D B .
H38A H 0.4549 0.0348 0.1002 0.286 Uiso 1 1 calc R . .
H38B H 0.5951 -0.0018 0.1244 0.286 Uiso 1 1 calc R . .
C39 C 0.62323(18) 0.09563(13) 0.06669(16) 0.1340(11) Uiso 1 1 d D . .
C40 C 0.5446(3) 0.14653(15) 0.03875(15) 0.1083(18) Uiso 0.50 1 d PD B 1
C41 C 0.6318(2) 0.1695(3) -0.01069(19) 0.185(3) Uiso 0.50 1 d PD B 1
C42 C 0.7579(2) 0.15305(17) -0.0293(2) 0.147(3) Uiso 0.50 1 d PD B 1
C40' C 0.5335(12) 0.1979(7) -0.0156(7) 0.244(5) Uiso 0.50 1 d P B 2
C41' C 0.6831(8) 0.1867(5) -0.0339(5) 0.148(3) Uiso 0.50 1 d P B 2
C42' C 0.8028(8) 0.1434(5) -0.0375(5) 0.156(3) Uiso 0.50 1 d P B 2
C43 C 0.8216(3) 0.09752(15) 0.00233(15) 0.276(3) Uiso 1 1 d D . .
C44 C 0.7487(2) 0.0724(2) 0.05845(17) 0.2029(19) Uiso 1 1 d D B .
C45 C 0.7594(3) 0.31337(17) 0.29769(16) 0.1232(13) Uani 1 1 d D . .
C46 C 0.7905(4) 0.3230(2) 0.20453(16) 0.1667(17) Uani 1 1 d D . .
H46A H 0.8761 0.3578 0.2081 0.250 Uiso 1 1 calc R . .
H46B H 0.7155 0.3511 0.1830 0.250 Uiso 1 1 calc R . .
H46C H 0.7989 0.2662 0.1654 0.250 Uiso 1 1 calc R . .
C47 C 0.8586(3) 0.15440(19) 0.41229(18) 0.1525(14) Uani 1 1 d D . .
C48 C 1.0094(3) 0.1341(2) 0.4521(2) 0.1546(17) Uani 1 1 d D . .
H48A H 1.0563 0.0952 0.4068 0.232 Uiso 1 1 calc R . .
H48B H 0.9951 0.1072 0.4988 0.232 Uiso 1 1 calc R . .
H48C H 1.0654 0.1878 0.4741 0.232 Uiso 1 1 calc R . .

loop_
_atom_site_aniso_label
_atom_site_aniso_U_11
_atom_site_aniso_U_22
_atom_site_aniso_U_33
_atom_site_aniso_U_23
_atom_site_aniso_U_13
_atom_site_aniso_U_12
Zn1 0.1070(2) 0.09732(17) 0.1016(2) 0.02953(15) -0.01261(19) -0.02029(19)
O1 0.1057(13) 0.1048(10) 0.1179(12) 0.0319(9) -0.0090(11) -0.0538(11)
O2 0.0883(13) 0.1560(14) 0.1578(16) 0.0559(12) -0.0449(13) -0.0562(13)
O3 0.1202(14) 0.1163(12) 0.0940(11) 0.0294(9) -0.0226(11) -0.0106(12)
O4 0.1494(17) 0.1170(13) 0.1498(16) 0.0299(12) -0.0043(14) 0.0167(14)
N1 0.1096(17) 0.1094(15) 0.1253(17) 0.0309(13) -0.0198(15) -0.0336(15)
N2 0.0670(13) 0.1311(14) 0.1305(15) 0.0618(11) 0.0013(12) -0.0038(13)
N3 0.0861(14) 0.1249(14) 0.1082(14) 0.0486(11) -0.0298(13) -0.0540(13)
N4 0.0981(16) 0.0992(13) 0.1237(15) 0.0386(11) -0.0113(14) -0.0134(13)
N5 0.194(2) 0.1188(15) 0.1041(14) 0.0382(12) 0.0436(14) 0.0284(17)
N6 0.1341(17) 0.0766(9) 0.1348(15) 0.0537(9) 0.0163(14) 0.0149(12)
N7 0.0806(13) 0.0773(11) 0.1322(16) 0.0120(11) 0.0116(12) -0.0127(12)
N8 0.173(2) 0.1285(17) 0.1187(18) 0.0284(14) -0.0260(18) -0.0533(19)
C7 0.113(2) 0.0918(14) 0.166(3) 0.0482(15) -0.047(2) -0.0470(17)
C8 0.165(3) 0.0384(10) 0.0781(15) -0.0001(10) 0.0008(16) -0.0270(14)
C9 0.0895(19) 0.0890(15) 0.135(2) 0.0354(14) -0.0275(18) -0.0156(16)
C10 0.0871(18) 0.1193(17) 0.146(2) 0.0519(15) 0.0047(16) -0.0426(17)
C11 0.150(3) 0.1124(17) 0.1145(18) 0.0519(14) 0.0114(18) -0.0138(19)
C12 0.0581(15) 0.0784(13) 0.1218(19) 0.0236(13) -0.0363(15) -0.0053(13)
C13 0.0719(15) 0.0826(11) 0.1342(18) 0.0525(11) -0.0040(15) 0.0038(13)
C14 0.1033(19) 0.0801(13) 0.0971(17) 0.0215(12) -0.0174(16) -0.0395(15)
C15 0.099(2) 0.1406(17) 0.0882(15) 0.0656(12) -0.0384(16) -0.0512(17)
C16 0.0562(16) 0.185(2) 0.1211(18) 0.0810(15) -0.0259(15) -0.0386(18)
C17 0.0833(17) 0.0855(16) 0.165(3) 0.0041(18) 0.0021(18) 0.0280(14)
C18 0.111(2) 0.152(2) 0.109(2) 0.0326(18) -0.0127(18) 0.022(2)
C19 0.121(2) 0.1188(17) 0.188(3) 0.0740(16) 0.012(2) 0.0075(19)
C20 0.161(3) 0.128(2) 0.174(3) 0.043(2) 0.043(2) 0.059(2)
C21 0.128(3) 0.137(2) 0.124(2) 0.018(2) 0.000(2) 0.003(2)
C22 0.084(2) 0.179(2) 0.1247(19) 0.0835(15) -0.0160(17) -0.025(2)
C23 0.180(2) 0.1164(18) 0.180(3) -0.006(2) 0.045(2) 0.1062(15)
C24 0.120(3) 0.230(4) 0.216(4) 0.003(4) -0.032(3) -0.018(3)
C25 0.194(4) 0.160(3) 0.239(4) 0.040(3) 0.055(3) 0.027(3)
C26 0.165(3) 0.142(3) 0.208(4) -0.003(3) 0.010(3) 0.035(3)
C27 0.133(3) 0.256(4) 0.168(3) 0.067(3) -0.042(3) -0.025(3)
C28 0.132(2) 0.1388(17) 0.1204(18) 0.0723(13) -0.0218(18) -0.0544(19)
C29 0.193(3) 0.191(3) 0.131(3) 0.004(2) 0.016(2) -0.120(3)
C30 0.092(2) 0.159(2) 0.138(2) 0.0769(16) -0.0013(18) -0.020(2)
C31 0.146(3) 0.0926(15) 0.201(3) 0.0627(16) 0.033(2) 0.0191(18)
C32 0.127(2) 0.0935(15) 0.151(2) 0.0419(15) -0.017(2) -0.0470(18)
C33 0.264(4) 0.0245(12) 0.148(2) -0.0395(16) 0.039(3) -0.006(2)
C34 0.149(3) 0.161(2) 0.132(2) 0.043(2) -0.026(2) -0.069(2)
C35 0.121(2) 0.0472(12) 0.159(2) -0.0001(15) 0.0397(17) 0.0044(15)
C36 0.0701(16) 0.0944(14) 0.202(2) 0.0667(14) 0.0233(16) -0.0062(15)
C37 0.0888(18) 0.0687(13) 0.142(2) 0.0188(14) 0.0107(16) -0.0260(15)
C38 0.374(6) 0.138(3) 0.146(3) -0.075(3) 0.083(3) 0.015(4)
C45 0.140(3) 0.1077(17) 0.127(2) 0.0454(15) 0.0104(19) -0.025(2)
C46 0.187(3) 0.197(3) 0.091(2) 0.007(2) 0.016(2) -0.069(3)
C47 0.148(3) 0.175(2) 0.155(2) 0.1094(15) -0.073(2) -0.082(2)
C48 0.157(3) 0.167(3) 0.127(3) 0.021(2) -0.034(3) 0.025(3)

loop_
_atom_type_symbol
_atom_type_description
_atom_type_scat_dispersion_real
_atom_type_scat_dispersion_imag
_atom_type_scat_source
C C 0.0033 0.0016 'International Tables Vol C Tables 4.2.6.8 and 6.1.1.4'
H H 0.0000 0.0000 'International Tables Vol C Tables 4.2.6.8 and 6.1.1.4'
N N 0.0061 0.0033 'International Tables Vol C Tables 4.2.6.8 and 6.1.1.4'
O O 0.0106 0.0060 'International Tables Vol C Tables 4.2.6.8 and 6.1.1.4'
Zn Zn 0.2839 1.4301 'International Tables Vol C Tables 4.2.6.8 and 6.1.1.4'

loop_
_geom_angle_atom_site_label_1
_geom_angle_atom_site_label_2
_geom_angle_atom_site_label_3
_geom_angle
_geom_angle_site_symmetry_1
_geom_angle_site_symmetry_3
_geom_angle_publ_flag
O1 Zn1 O3 113.08(9) . . ?
O1 Zn1 N3 107.21(10) . . ?
O3 Zn1 N3 99.07(9) . . ?
O1 Zn1 N7 99.58(9) . . ?
O3 Zn1 N7 109.22(10) . . ?
N3 Zn1 N7 129.00(9) . . ?
C45 O1 Zn1 120.06(17) . . ?
C47 O3 Zn1 115.13(18) . . ?
C8 N1 C7 122.0(2) . . ?
C15 N2 C8 119.3(2) . . ?
C13 N3 C15 118.3(2) . . ?
C13 N3 Zn1 128.66(18) . . ?
C15 N3 Zn1 112.87(15) . . ?
C13 N4 C16 126.2(2) . . ?
C30 N5 C29 124.1(3) . . ?
C30 N6 C37 120.2(2) . . ?
C35 N7 C37 115.5(2) . . ?
C35 N7 Zn1 128.88(19) . . ?
C37 N7 Zn1 112.75(15) . . ?
C35 N8 C38 125.1(3) . . ?
C6 C1 C2 112.3(3) . . ?
C3 C2 C1 121.8(3) . . ?
C2 C3 C4 123.9(3) . . ?
C3 C4 C5 115.6(3) . . ?
C6 C5 C4 119.2(3) . . ?
C5 C6 C1 126.3(3) . . ?
C5 C6 C7 114.3(2) . . ?
C1 C6 C7 119.3(3) . . ?
C5' C4' C3' 122.0(6) . . ?
C4' C5' C6' 126.6(6) . . ?
C7 C6' C1' 112.4(9) . . ?
C7 C6' C5' 125.1(7) . . ?
C1' C6' C5' 103.6(9) . . ?
C6' C7 N1 125.6(4) . . ?
C6' C7 C6 17.5(5) . . ?
N1 C7 C6 110.7(2) . . ?
N2 C8 N1 126.1(2) . . ?
N2 C8 C9 123.4(2) . . ?
N1 C8 C9 110.5(2) . . ?
C10 C9 C8 117.0(3) . . ?
C9 C10 C14 121.6(2) . . ?
C12 C11 C14 119.8(2) . . ?
C11 C12 C13 118.1(2) . . ?
N3 C13 N4 119.2(2) . . ?
N3 C13 C12 123.8(2) . . ?
N4 C13 C12 116.46(19) . . ?
C11 C14 C15 116.2(2) . . ?
C11 C14 C10 127.7(2) . . ?
C15 C14 C10 116.2(2) . . ?
N2 C15 N3 114.6(2) . . ?
N2 C15 C14 122.2(2) . . ?
N3 C15 C14 123.0(2) . . ?
N4 C16 C17 110.6(2) . . ?
C22 C17 C18 119.7(2) . . ?
C22 C17 C16 120.4(2) . . ?
C18 C17 C16 118.98(18) . . ?
C19 C18 C17 122.12(17) . . ?
C20 C19 C18 112.3(2) . . ?
C19 C20 C21 130.6(2) . . ?
C22 C21 C20 112.07(19) . . ?
C17 C22 C21 123.1(2) . . ?
C28 C23 C24 114.7(2) . . ?
C25 C24 C23 130.5(2) . . ?
C26 C25 C24 112.4(3) . . ?
C25 C26 C27 118.1(3) . . ?
C28 C27 C26 127.1(2) . . ?
C23 C28 C27 116.3(2) . . ?
C23 C28 C29 116.9(2) . . ?
C27 C28 C29 126.1(2) . . ?
N5 C29 C28 111.3(3) . . ?
N5 C30 N6 121.8(3) . . ?
N5 C30 C31 119.5(3) . . ?
N6 C30 C31 118.5(2) . . ?
C32 C31 C30 121.4(3) . . ?
C31 C32 C36 120.3(3) . . ?
C34 C33 C36 118.2(2) . . ?
C33 C34 C35 117.8(3) . . ?
N7 C35 N8 118.6(2) . . ?
N7 C35 C34 125.1(3) . . ?
N8 C35 C34 114.3(2) . . ?
C37 C36 C33 118.7(2) . . ?
C37 C36 C32 114.9(2) . . ?
C33 C36 C32 126.4(2) . . ?
N6 C37 N7 113.3(2) . . ?
N6 C37 C36 124.2(2) . . ?
N7 C37 C36 122.2(2) . . ?
N8 C38 C39 115.7(3) . . ?
C44 C39 C40 137.4(3) . . ?
C44 C39 C38 111.0(3) . . ?
C40 C39 C38 111.6(3) . . ?
C44 C39 C41 95.8(2) . . ?
C40 C39 C41 41.63(16) . . ?
C38 C39 C41 153.1(2) . . ?
C41 C40 C39 96.7(3) . . ?
C40 C41 C42 135.5(4) . . ?
C40 C41 C39 41.63(18) . . ?
C42 C41 C39 93.9(3) . . ?
C41 C42 C43 120.1(4) . . ?
C42' C41' C40' 153.2(9) . . ?
C43 C42' C41' 121.7(8) . . ?
C42' C43 C42 21.2(4) . . ?
C42' C43 C44 132.5(5) . . ?
C42 C43 C44 111.3(3) . . ?
C39 C44 C43 118.4(3) . . ?
O2 C45 O1 130.4(3) . . ?
O2 C45 C46 113.2(3) . . ?
O1 C45 C46 116.0(2) . . ?
O4 C47 O3 131.2(3) . . ?
O4 C47 C48 110.9(3) . . ?
O3 C47 C48 117.9(2) . . ?

loop_
_geom_bond_atom_site_label_1
_geom_bond_atom_site_label_2
_geom_bond_distance
_geom_bond_site_symmetry_2
_geom_bond_publ_flag
Zn1 O1 1.937(2) . ?
Zn1 O3 1.965(2) . ?
Zn1 N3 2.043(2) . ?
Zn1 N7 2.050(2) . ?
O1 C45 1.248(3) . ?
O2 C45 1.231(3) . ?
O3 C47 1.268(3) . ?
O4 C47 1.235(3) . ?
N1 C8 1.335(3) . ?
N1 C7 1.490(3) . ?
N2 C15 1.316(3) . ?
N2 C8 1.326(4) . ?
N3 C13 1.282(3) . ?
N3 C15 1.326(3) . ?
N4 C13 1.328(3) . ?
N4 C16 1.510(3) . ?
N5 C30 1.290(3) . ?
N5 C29 1.464(4) . ?
N6 C30 1.315(4) . ?
N6 C37 1.334(3) . ?
N7 C35 1.262(3) . ?
N7 C37 1.362(3) . ?
N8 C35 1.343(4) . ?
N8 C38 1.448(3) . ?
C1 C6 1.406(3) . ?
C1 C2 1.415(4) . ?
C2 C3 1.394(4) . ?
C3 C4 1.397(4) . ?
C4 C5 1.398(5) . ?
C5 C6 1.391(4) . ?
C6 C7 1.500(4) . ?
C1' C6' 1.431(16) . ?
C3' C4' 1.463(9) . ?
C4' C5' 1.390(9) . ?
C5' C6' 1.465(12) . ?
C6' C7 1.365(11) . ?
C8 C9 1.473(3) . ?
C9 C10 1.300(3) . ?
C10 C14 1.457(4) . ?
C11 C12 1.317(4) . ?
C11 C14 1.439(3) . ?
C12 C13 1.475(3) . ?
C14 C15 1.449(3) . ?
C16 C17 1.519(4) . ?
C17 C22 1.376(3) . ?
C17 C18 1.391(3) . ?
C18 C19 1.390(3) . ?
C19 C20 1.379(3) . ?
C20 C21 1.387(3) . ?
C21 C22 1.379(3) . ?
C23 C28 1.363(3) . ?
C23 C24 1.375(3) . ?
C24 C25 1.373(3) . ?
C25 C26 1.368(3) . ?
C26 C27 1.374(3) . ?
C27 C28 1.370(3) . ?
C28 C29 1.503(4) . ?
C30 C31 1.463(4) . ?
C31 C32 1.286(4) . ?
C32 C36 1.442(4) . ?
C33 C34 1.294(4) . ?
C33 C36 1.430(3) . ?
C34 C35 1.465(4) . ?
C36 C37 1.401(3) . ?
C38 C39 1.482(5) . ?
C39 C44 1.280(3) . ?
C39 C40 1.280(3) . ?
C39 C41 1.913(5) . ?
C40 C41 1.280(4) . ?
C41 C42 1.283(3) . ?
C42 C43 1.289(4) . ?
C40' C41' 1.490(14) . ?
C41' C42' 1.363(11) . ?
C42' C43 1.099(9) . ?
C43 C44 1.290(4) . ?
C45 C46 1.568(4) . ?
C47 C48 1.635(5) . ?
